data_7240313
loop_
_publ_author_name
'Wang, Ruirui'
'Wang, Haili'
'Wang, Juan'
'Bai, Feifei'
'Ma, Yue'
'Li, Licun'
'Wang, Qinglun'
'Zhao, Bin'
'Cheng, Peng'

_publ_section_title
;
 The different magnetic relaxation behaviors in [Fe(CN)6]3&#x2212; or
 [Co(CN)6]3&#x2212; bridged 3d--4f heterometallic compounds
;
_journal_name_full CrystEngComm
_journal_paper_doi 10.1039/D0CE00039F
_journal_year 2020
_chemical_formula_moiety 'C60 H56 Co2 Ho2 N28 O8, 5(H2 O)'
_chemical_formula_sum 'C60 H66 Co2 Ho2 N28 O13'
_chemical_formula_weight 1835.12
_space_group_crystal_system triclinic
_space_group_IT_number 2
_space_group_name_Hall '-P 1'
_space_group_name_H-M_alt 'P -1'
_atom_sites_solution_hydrogens mixed
_atom_sites_solution_primary iterative
_audit_creation_date 2019-12-30
_audit_creation_method
;
Olex2 1.2
(compiled 2018.05.29 svn.r3508 for OlexSys, GUI svn.r5506)
;
_audit_update_record
;
2020-01-06 deposited with the CCDC.	2020-03-26 downloaded from the CCDC.
;
_cell_angle_alpha 77.337(8)
_cell_angle_beta 70.373(7)
_cell_angle_gamma 87.128(8)
_cell_formula_units_Z 1
_cell_length_a 11.839(3)
_cell_length_b 12.878(3)
_cell_length_c 12.889(3)
_cell_measurement_reflns_used 9195
_cell_measurement_temperature 298.14
_cell_measurement_theta_max 25.46
_cell_measurement_theta_min 2.90
_cell_volume 1805.3(8)
_computing_molecular_graphics 'Olex2 (Dolomanov et al., 2009)'
_computing_publication_material 'Olex2 (Dolomanov et al., 2009)'
_computing_structure_refinement 'XL (Sheldrick, 2008)'
_computing_structure_solution 'olex2.solve (Bourhis et al., 2015)'
_diffrn_ambient_temperature 298.14
_diffrn_measured_fraction_theta_full 0.996
_diffrn_measured_fraction_theta_max 0.995
_diffrn_measurement_device_type 'CCD area detector'
_diffrn_measurement_method 'phi and omega scans'
_diffrn_radiation_monochromator graphite
_diffrn_radiation_type MoK\a
_diffrn_radiation_wavelength 0.71073
_diffrn_reflns_av_R_equivalents 0.0866
_diffrn_reflns_av_unetI/netI 0.0447
_diffrn_reflns_Laue_measured_fraction_full 0.996
_diffrn_reflns_Laue_measured_fraction_max 0.995
_diffrn_reflns_limit_h_max 14
_diffrn_reflns_limit_h_min -14
_diffrn_reflns_limit_k_max 15
_diffrn_reflns_limit_k_min -15
_diffrn_reflns_limit_l_max 14
_diffrn_reflns_limit_l_min -15
_diffrn_reflns_number 63797
_diffrn_reflns_point_group_measured_fraction_full 0.996
_diffrn_reflns_point_group_measured_fraction_max 0.995
_diffrn_reflns_theta_full 25.242
_diffrn_reflns_theta_max 25.487
_diffrn_reflns_theta_min 3.109
_exptl_absorpt_coefficient_mu 2.699
_exptl_absorpt_correction_T_max 0.7651
_exptl_absorpt_correction_T_min 0.5183
_exptl_absorpt_correction_type multi-scan
_exptl_absorpt_process_details SADABS
_exptl_crystal_colour 'metallic orangish orange'
_exptl_crystal_colour_lustre metallic
_exptl_crystal_colour_modifier orangish
_exptl_crystal_colour_primary orange
_exptl_crystal_density_diffrn 1.688
_exptl_crystal_description block
_exptl_crystal_F_000 914
_exptl_crystal_size_max 0.2
_exptl_crystal_size_mid 0.2
_exptl_crystal_size_min 0.2
_refine_diff_density_max 1.642
_refine_diff_density_min -1.710
_refine_diff_density_rms 0.177
_refine_ls_extinction_method none
_refine_ls_goodness_of_fit_ref 1.149
_refine_ls_hydrogen_treatment constr
_refine_ls_matrix_type full
_refine_ls_number_parameters 482
_refine_ls_number_reflns 6695
_refine_ls_number_restraints 0
_refine_ls_restrained_S_all 1.149
_refine_ls_R_factor_all 0.0614
_refine_ls_R_factor_gt 0.0468
_refine_ls_shift/su_max 0.001
_refine_ls_shift/su_mean 0.000
_refine_ls_structure_factor_coef Fsqd
_refine_ls_weighting_details 'w=1/[\s^2^(Fo^2^)+18.6877P] where P=(Fo^2^+2Fc^2^)/3'
_refine_ls_weighting_scheme calc
_refine_ls_wR_factor_gt 0.0964
_refine_ls_wR_factor_ref 0.1019
_reflns_Friedel_coverage 0.000
_reflns_number_gt 5684
_reflns_number_total 6695
_reflns_threshold_expression 'I > 2\s(I)'
_cod_data_source_file d0ce00039f2.cif
_cod_data_source_block 20150526a_0m
_cod_database_code 7240313
_shelx_shelxl_version_number 2014/7
_shelx_space_group_comment
;
The symmetry employed for this shelxl refinement is uniquely defined
by the following loop, which should always be used as a source of
symmetry information in preference to the above space-group names.
They are only intended as comments.
;
_shelx_estimated_absorpt_t_max 0.614
_shelx_estimated_absorpt_t_min 0.614
_olex2_refinement_description
;
1. Fixed Uiso
 At 1.2 times of:
  All C(H) groups, All N(H) groups
 At 1.5 times of:
  All C(H,H,H) groups, All O(H,H) groups
2. Others
 Fixed Sof: O7(0.5) H7A(0.5) H7B(0.5)
3.a Riding coordinates:
 O4(H4A,H4B), O5(H5A,H5B), O6(H6A,H6B), O7(H7A,H7B)
3.b Aromatic/amide H refined with riding coordinates:
 C21(H21), C1(H1), N6(H6), C18(H18), C2(H2), N1(H1A), C20(H20), C4(H4),
 C10(H10), C11(H11), C19(H19), C5(H5), C12(H12), C28(H28)
3.c Idealised Me refined as rotating group:
 C30(H30A,H30B,H30C), C15(H15A,H15B,H15C), C29(H29A,H29B,H29C), C8(H8A,H8B,H8C)
;
_olex2_submission_special_instructions 'No special instructions were received'

loop_
_space_group_symop_operation_xyz
'x, y, z'
'-x, -y, -z'

loop_
_atom_site_label
_atom_site_type_symbol
_atom_site_fract_x
_atom_site_fract_y
_atom_site_fract_z
_atom_site_U_iso_or_equiv
_atom_site_adp_type
_atom_site_occupancy
_atom_site_site_symmetry_order
_atom_site_calc_flag
_atom_site_refinement_flags_posn
_atom_site_refinement_flags_adp
_atom_site_refinement_flags_occupancy
_atom_site_disorder_assembly
_atom_site_disorder_group
Ho1 Ho 0.33170(3) 0.42627(2) 0.80180(3) 0.01598(9) Uani 1 1 d . . . . .
Co1 Co 0.02514(8) 0.75481(7) 0.80924(7) 0.0177(2) Uani 1 1 d . . . . .
O3 O 0.3363(5) 0.5209(4) 0.9368(4) 0.0282(11) Uani 1 1 d . . . . .
O4 O 0.4948(4) 0.3481(4) 0.6861(4) 0.0312(12) Uani 1 1 d . . . . .
H4A H 0.5232 0.3792 0.6139 0.047 Uiso 1 1 d R . . . .
H4B H 0.5489 0.3061 0.7008 0.047 Uiso 1 1 d R . . . .
N14 N 0.2432(6) 0.5480(5) 1.1127(5) 0.0341(15) Uani 1 1 d . . . . .
N10 N 0.1333(7) 0.8067(6) 0.9752(7) 0.0477(19) Uani 1 1 d . . . . .
C21 C 0.5249(7) 0.2371(6) 1.0971(6) 0.0303(17) Uani 1 1 d . . . . .
H21 H 0.5375 0.3095 1.0652 0.036 Uiso 1 1 calc R . . . .
C25 C 0.1441(7) 0.8370(6) 0.6853(6) 0.0330(18) Uani 1 1 d . . . . .
N12 N -0.0949(8) 0.6916(7) 0.6549(7) 0.057(2) Uani 1 1 d . . . . .
N4 N 0.2137(5) 0.3365(4) 0.7106(5) 0.0216(12) Uani 1 1 d . . . . .
O1 O 0.4659(4) 0.5718(4) 0.7069(4) 0.0264(11) Uani 1 1 d . . . . .
C22 C 0.1198(6) 0.6326(5) 0.8004(5) 0.0188(14) Uani 1 1 d . . . . .
C1 C 0.5892(8) 0.9013(6) 0.4485(6) 0.0359(19) Uani 1 1 d . . . . .
H1 H 0.5755 0.9564 0.3944 0.043 Uiso 1 1 calc R . . . .
C27 C -0.0687(7) 0.8782(6) 0.8153(7) 0.0353(18) Uani 1 1 d . . . . .
C23 C -0.0921(6) 0.6778(5) 0.9390(6) 0.0208(14) Uani 1 1 d . . . . .
N3 N 0.3389(5) 0.5127(4) 0.6023(5) 0.0215(12) Uani 1 1 d . . . . .
N11 N 0.2135(8) 0.8921(6) 0.6113(7) 0.060(2) Uani 1 1 d . . . . .
N7 N 0.5573(7) 0.0867(6) 1.2301(6) 0.0441(18) Uani 1 1 d . . . . .
C9 C 0.1862(6) 0.3953(6) 0.6220(6) 0.0227(15) Uani 1 1 d . . . . .
N6 N 0.3335(5) 0.1690(4) 0.9475(5) 0.0249(13) Uani 1 1 d . . . . .
H6 H 0.3151 0.1036 0.9811 0.030 Uiso 1 1 calc R . . . .
N13 N -0.1243(8) 0.9536(6) 0.8181(8) 0.061(2) Uani 1 1 d . . . . .
C18 C 0.4408(8) 0.0682(6) 1.1148(7) 0.0363(19) Uani 1 1 d . . . . .
H18 H 0.3955 0.0239 1.0949 0.044 Uiso 1 1 calc R . . . .
C30 C 0.1362(9) 0.5851(8) 1.1921(8) 0.056(3) Uani 1 1 d . . . . .
H30A H 0.1026 0.5282 1.2562 0.085 Uiso 1 1 calc GR . . . .
H30B H 0.0780 0.6075 1.1554 0.085 Uiso 1 1 calc GR . . . .
H30C H 0.1583 0.6439 1.2166 0.085 Uiso 1 1 calc GR . . . .
N8 N 0.1774(5) 0.5584(5) 0.7979(5) 0.0263(13) Uani 1 1 d . . . . .
N5 N 0.2888(5) 0.2202(4) 0.8646(5) 0.0209(12) Uani 1 1 d . . . . .
C13 C 0.1671(6) 0.2365(5) 0.7537(6) 0.0227(15) Uani 1 1 d . . . . .
N2 N 0.4052(5) 0.6073(4) 0.5500(5) 0.0220(12) Uani 1 1 d . . . . .
C2 C 0.5196(7) 0.8096(6) 0.4860(6) 0.0331(18) Uani 1 1 d . . . . .
H2 H 0.4576 0.8028 0.4586 0.040 Uiso 1 1 calc R . . . .
N1 N 0.6757(6) 0.9112(5) 0.4893(6) 0.0400(17) Uani 1 1 d . . . . .
H1A H 0.7175 0.9696 0.4657 0.048 Uiso 1 1 calc R . . . .
C20 C 0.5738(7) 0.1894(7) 1.1792(7) 0.0372(19) Uani 1 1 d . . . . .
H20 H 0.6207 0.2314 1.1999 0.045 Uiso 1 1 calc R . . . .
C4 C 0.6350(7) 0.7403(6) 0.6043(7) 0.0352(19) Uani 1 1 d . . . . .
H4 H 0.6525 0.6857 0.6567 0.042 Uiso 1 1 calc R . . . .
C10 C 0.1064(7) 0.3582(6) 0.5796(6) 0.0348(18) Uani 1 1 d . . . . .
H10 H 0.0881 0.4002 0.5191 0.042 Uiso 1 1 calc R . . . .
C15 C 0.1682(8) 0.0597(6) 0.8929(7) 0.044(2) Uani 1 1 d . . . . .
H15A H 0.2271 0.0204 0.9205 0.066 Uiso 1 1 calc GR . . . .
H15B H 0.1548 0.0277 0.8372 0.066 Uiso 1 1 calc GR . . . .
H15C H 0.0944 0.0587 0.9543 0.066 Uiso 1 1 calc GR . . . .
C11 C 0.0550(8) 0.2586(7) 0.6284(7) 0.044(2) Uani 1 1 d . . . . .
H11 H -0.0006 0.2334 0.6026 0.053 Uiso 1 1 calc R . . . .
C3 C 0.5429(6) 0.7272(5) 0.5651(6) 0.0230(15) Uani 1 1 d . . . . .
N9 N -0.1598(5) 0.6358(5) 1.0236(5) 0.0290(14) Uani 1 1 d . . . . .
C19 C 0.4931(8) 0.0288(7) 1.1957(8) 0.047(2) Uani 1 1 d . . . . .
H19 H 0.4826 -0.0435 1.2286 0.057 Uiso 1 1 calc R . . . .
O2 O 0.4350(4) 0.3208(4) 0.9225(4) 0.0236(11) Uani 1 1 d . . . . .
C29 C 0.3358(8) 0.4999(9) 1.1574(8) 0.057(3) Uani 1 1 d . . . . .
H29A H 0.3643 0.5501 1.1885 0.086 Uiso 1 1 calc GR . . . .
H29B H 0.4011 0.4799 1.0978 0.086 Uiso 1 1 calc GR . . . .
H29C H 0.3030 0.4378 1.2153 0.086 Uiso 1 1 calc GR . . . .
C7 C 0.2514(6) 0.4984(6) 0.5676(5) 0.0243(15) Uani 1 1 d . . . . .
C17 C 0.4574(6) 0.1759(5) 1.0634(6) 0.0243(15) Uani 1 1 d . . . . .
C14 C 0.2119(6) 0.1715(5) 0.8413(6) 0.0226(15) Uani 1 1 d . . . . .
C5 C 0.7009(7) 0.8340(7) 0.5658(8) 0.044(2) Uani 1 1 d . . . . .
H5 H 0.7625 0.8436 0.5927 0.053 Uiso 1 1 calc R . . . .
C12 C 0.0858(7) 0.1959(6) 0.7155(7) 0.0348(18) Uani 1 1 d . . . . .
H12 H 0.0527 0.1277 0.7482 0.042 Uiso 1 1 calc R . . . .
C8 C 0.2106(8) 0.5776(7) 0.4858(7) 0.051(3) Uani 1 1 d . . . . .
H8A H 0.2423 0.6469 0.4790 0.077 Uiso 1 1 calc GR . . . .
H8B H 0.1246 0.5786 0.5120 0.077 Uiso 1 1 calc GR . . . .
H8C H 0.2386 0.5585 0.4136 0.077 Uiso 1 1 calc GR . . . .
C6 C 0.4668(6) 0.6265(5) 0.6118(6) 0.0214(15) Uani 1 1 d . . . . .
C16 C 0.4081(6) 0.2275(5) 0.9728(6) 0.0218(15) Uani 1 1 d . . . . .
C26 C -0.0499(7) 0.7160(6) 0.7127(6) 0.0311(17) Uani 1 1 d . . . . .
C24 C 0.0951(7) 0.7901(5) 0.9107(6) 0.0277(16) Uani 1 1 d . . . . .
C28 C 0.2500(7) 0.5524(6) 1.0086(6) 0.0313(17) Uani 1 1 d . . . . .
H28 H 0.1859 0.5812 0.9865 0.038 Uiso 1 1 calc R . . . .
O5 O -0.2593(6) 1.1201(6) 0.9055(6) 0.065(2) Uani 1 1 d . . . . .
H5A H -0.2081 1.0787 0.8714 0.097 Uiso 1 1 d R . . . .
H5B H -0.2235 1.1464 0.9421 0.097 Uiso 1 1 d R . . . .
O6 O 0.6539(7) 0.2110(6) 0.7391(7) 0.084(3) Uani 1 1 d . . . . .
H6A H 0.6625 0.1901 0.8037 0.127 Uiso 1 1 d R . . . .
H6B H 0.7164 0.1865 0.6956 0.127 Uiso 1 1 d R . . . .
O7 O 0.8107(17) 0.0863(17) 0.6188(12) 0.108(7) Uani 0.5 1 d . . P . .
H7A H 0.8143 0.0970 0.5503 0.162 Uiso 0.5 1 d R . P . .
H7B H 0.8602 0.0409 0.6392 0.162 Uiso 0.5 1 d R . P . .

loop_
_atom_site_aniso_label
_atom_site_aniso_U_11
_atom_site_aniso_U_22
_atom_site_aniso_U_33
_atom_site_aniso_U_23
_atom_site_aniso_U_13
_atom_site_aniso_U_12
Ho1 0.01821(16) 0.01587(15) 0.01213(15) -0.00041(11) -0.00432(11) -0.00075(11)
Co1 0.0181(5) 0.0134(4) 0.0183(5) -0.0003(3) -0.0037(4) -0.0006(3)
O3 0.038(3) 0.032(3) 0.018(2) -0.013(2) -0.008(2) -0.002(2)
O4 0.032(3) 0.035(3) 0.019(3) 0.003(2) -0.006(2) 0.011(2)
N14 0.041(4) 0.036(4) 0.025(3) -0.007(3) -0.009(3) 0.000(3)
N10 0.066(5) 0.036(4) 0.055(5) -0.014(4) -0.036(4) -0.003(4)
C21 0.032(4) 0.030(4) 0.028(4) -0.005(3) -0.009(3) 0.000(3)
C25 0.031(4) 0.029(4) 0.031(4) 0.000(3) -0.005(4) -0.001(3)
N12 0.066(6) 0.075(6) 0.047(5) -0.014(4) -0.039(4) 0.002(4)
N4 0.021(3) 0.024(3) 0.020(3) -0.002(2) -0.010(2) 0.002(2)
O1 0.036(3) 0.022(3) 0.020(3) 0.007(2) -0.012(2) -0.012(2)
C22 0.018(3) 0.025(4) 0.010(3) -0.001(3) -0.002(3) -0.007(3)
C1 0.049(5) 0.024(4) 0.028(4) 0.003(3) -0.010(4) -0.003(4)
C27 0.034(4) 0.025(4) 0.042(5) -0.004(3) -0.010(4) 0.003(3)
C23 0.021(4) 0.017(3) 0.021(4) -0.004(3) -0.004(3) 0.002(3)
N3 0.020(3) 0.021(3) 0.020(3) -0.004(2) -0.002(2) 0.000(2)
N11 0.066(6) 0.046(5) 0.045(5) 0.010(4) 0.001(4) -0.023(4)
N7 0.052(5) 0.047(4) 0.040(4) 0.003(3) -0.029(4) 0.000(4)
C9 0.019(3) 0.032(4) 0.022(4) -0.011(3) -0.010(3) 0.004(3)
N6 0.030(3) 0.015(3) 0.030(3) 0.002(2) -0.014(3) -0.003(2)
N13 0.061(5) 0.033(4) 0.094(7) -0.018(4) -0.032(5) 0.022(4)
C18 0.052(5) 0.022(4) 0.043(5) 0.003(3) -0.031(4) -0.010(4)
C30 0.069(7) 0.054(6) 0.039(5) -0.017(5) -0.005(5) 0.010(5)
N8 0.030(3) 0.021(3) 0.023(3) -0.006(3) -0.003(3) 0.010(3)
N5 0.025(3) 0.013(3) 0.023(3) 0.000(2) -0.007(2) 0.001(2)
C13 0.025(4) 0.020(4) 0.025(4) -0.008(3) -0.009(3) -0.002(3)
N2 0.023(3) 0.023(3) 0.018(3) -0.001(2) -0.006(2) -0.001(2)
C2 0.045(5) 0.030(4) 0.025(4) 0.001(3) -0.016(4) -0.005(4)
N1 0.035(4) 0.025(3) 0.044(4) 0.006(3) 0.001(3) -0.015(3)
C20 0.033(4) 0.042(5) 0.042(5) -0.008(4) -0.020(4) -0.001(4)
C4 0.030(4) 0.028(4) 0.042(5) 0.009(3) -0.014(4) -0.006(3)
C10 0.040(5) 0.041(5) 0.028(4) -0.002(3) -0.020(4) -0.002(4)
C15 0.060(6) 0.028(4) 0.050(5) 0.006(4) -0.033(5) -0.014(4)
C11 0.050(5) 0.050(5) 0.047(5) -0.010(4) -0.033(4) -0.011(4)
C3 0.028(4) 0.015(3) 0.020(4) 0.002(3) -0.005(3) -0.003(3)
N9 0.029(3) 0.028(3) 0.023(3) -0.007(3) 0.002(3) -0.001(3)
C19 0.061(6) 0.032(5) 0.054(6) 0.010(4) -0.036(5) -0.002(4)
O2 0.034(3) 0.021(3) 0.021(2) -0.001(2) -0.017(2) -0.005(2)
C29 0.052(6) 0.088(8) 0.038(5) 0.002(5) -0.030(5) -0.007(5)
C7 0.026(4) 0.031(4) 0.012(3) 0.003(3) -0.006(3) 0.000(3)
C17 0.023(4) 0.025(4) 0.022(4) -0.002(3) -0.006(3) -0.001(3)
C14 0.024(4) 0.019(3) 0.026(4) -0.008(3) -0.008(3) -0.003(3)
C5 0.033(5) 0.037(5) 0.059(6) 0.005(4) -0.019(4) -0.011(4)
C12 0.039(5) 0.028(4) 0.044(5) -0.012(4) -0.018(4) -0.010(3)
C8 0.047(5) 0.060(6) 0.047(5) 0.022(5) -0.033(5) -0.017(5)
C6 0.024(4) 0.014(3) 0.021(4) -0.001(3) -0.001(3) 0.001(3)
C16 0.018(3) 0.023(4) 0.023(4) -0.004(3) -0.005(3) 0.002(3)
C26 0.032(4) 0.032(4) 0.024(4) 0.004(3) -0.008(3) 0.001(3)
C24 0.035(4) 0.014(3) 0.036(4) -0.005(3) -0.014(4) -0.002(3)
C28 0.045(5) 0.026(4) 0.028(4) -0.011(3) -0.016(4) 0.001(3)
O5 0.060(4) 0.081(5) 0.085(5) -0.052(4) -0.046(4) 0.027(4)
O6 0.080(6) 0.080(6) 0.086(6) 0.010(4) -0.040(5) 0.038(4)
O7 0.118(15) 0.19(2) 0.033(8) -0.037(10) -0.041(9) 0.041(14)

loop_
_atom_type_symbol
_atom_type_description
_atom_type_scat_dispersion_real
_atom_type_scat_dispersion_imag
_atom_type_scat_source
C C 0.0033 0.0016 'International Tables Vol C Tables 4.2.6.8 and 6.1.1.4'
H H 0.0000 0.0000 'International Tables Vol C Tables 4.2.6.8 and 6.1.1.4'
Co Co 0.3494 0.9721 'International Tables Vol C Tables 4.2.6.8 and 6.1.1.4'
Ho Ho -0.2175 4.6783 'International Tables Vol C Tables 4.2.6.8 and 6.1.1.4'
N N 0.0061 0.0033 'International Tables Vol C Tables 4.2.6.8 and 6.1.1.4'
O O 0.0106 0.0060 'International Tables Vol C Tables 4.2.6.8 and 6.1.1.4'

loop_
_geom_angle_atom_site_label_1
_geom_angle_atom_site_label_2
_geom_angle_atom_site_label_3
_geom_angle
_geom_angle_site_symmetry_1
_geom_angle_site_symmetry_3
_geom_angle_publ_flag
O3 Ho1 N4 150.27(18) . . ?
O3 Ho1 O1 72.72(17) . . ?
O3 Ho1 N3 124.27(17) . . ?
O3 Ho1 N8 76.40(19) . . ?
O3 Ho1 N5 118.85(17) . . ?
O3 Ho1 N9 71.45(19) . 2_567 ?
O3 Ho1 O2 71.35(16) . . ?
O4 Ho1 O3 126.61(18) . . ?
O4 Ho1 N4 82.77(18) . . ?
O4 Ho1 O1 77.70(18) . . ?
O4 Ho1 N3 75.69(17) . . ?
O4 Ho1 N8 143.10(17) . . ?
O4 Ho1 N5 73.73(17) . . ?
O4 Ho1 N9 136.47(18) . 2_567 ?
O4 Ho1 O2 72.57(16) . . ?
N4 Ho1 N5 60.07(17) . . ?
O1 Ho1 N4 124.47(17) . . ?
O1 Ho1 N3 63.11(17) . . ?
O1 Ho1 N8 84.41(19) . . ?
O1 Ho1 N5 150.20(17) . . ?
O1 Ho1 N9 141.58(18) . 2_567 ?
O1 Ho1 O2 101.75(16) . . ?
N3 Ho1 N4 61.81(17) . . ?
N3 Ho1 N5 116.39(17) . . ?
N8 Ho1 N4 81.24(19) . . ?
N8 Ho1 N3 67.44(18) . . ?
N8 Ho1 N5 124.10(19) . . ?
N8 Ho1 N9 74.2(2) . 2_567 ?
N9 Ho1 N4 83.84(19) 2_567 . ?
N9 Ho1 N3 131.11(19) 2_567 . ?
N9 Ho1 N5 63.71(18) 2_567 . ?
O2 Ho1 N4 120.90(16) . . ?
O2 Ho1 N3 147.22(17) . . ?
O2 Ho1 N8 143.39(17) . . ?
O2 Ho1 N5 61.68(16) . . ?
O2 Ho1 N9 79.47(18) . 2_567 ?
C25 Co1 C22 91.4(3) . . ?
C25 Co1 C27 87.7(3) . . ?
C25 Co1 C23 176.4(3) . . ?
C25 Co1 C26 91.6(3) . . ?
C25 Co1 C24 90.7(3) . . ?
C22 Co1 C27 179.0(3) . . ?
C22 Co1 C26 90.3(3) . . ?
C22 Co1 C24 89.7(3) . . ?
C27 Co1 C26 89.2(3) . . ?
C27 Co1 C24 90.9(3) . . ?
C23 Co1 C22 90.0(3) . . ?
C23 Co1 C27 90.9(3) . . ?
C23 Co1 C26 91.7(3) . . ?
C23 Co1 C24 86.0(3) . . ?
C24 Co1 C26 177.6(3) . . ?
C28 O3 Ho1 128.2(5) . . ?
Ho1 O4 H4A 117.6 . . ?
Ho1 O4 H4B 132.1 . . ?
H4A O4 H4B 107.3 . . ?
C29 N14 C30 117.1(7) . . ?
C28 N14 C30 120.6(7) . . ?
C28 N14 C29 122.1(7) . . ?
C20 C21 H21 120.4 . . ?
C17 C21 H21 120.4 . . ?
C17 C21 C20 119.1(7) . . ?
N11 C25 Co1 176.2(8) . . ?
C9 N4 Ho1 118.4(4) . . ?
C13 N4 Ho1 123.0(4) . . ?
C13 N4 C9 118.2(6) . . ?
C6 O1 Ho1 121.1(4) . . ?
N8 C22 Co1 178.1(6) . . ?
C2 C1 H1 120.0 . . ?
N1 C1 H1 120.0 . . ?
N1 C1 C2 120.0(7) . . ?
N13 C27 Co1 179.2(9) . . ?
N9 C23 Co1 173.8(6) . . ?
N2 N3 Ho1 117.9(4) . . ?
C7 N3 Ho1 120.6(4) . . ?
C7 N3 N2 115.8(6) . . ?
C19 N7 C20 116.3(7) . . ?
N4 C9 C10 121.9(7) . . ?
N4 C9 C7 116.6(6) . . ?
C10 C9 C7 121.4(6) . . ?
N5 N6 H6 122.0 . . ?
C16 N6 H6 122.0 . . ?
C16 N6 N5 116.0(5) . . ?
C19 C18 H18 120.8 . . ?
C19 C18 C17 118.4(7) . . ?
C17 C18 H18 120.8 . . ?
N14 C30 H30A 109.5 . . ?
N14 C30 H30B 109.5 . . ?
N14 C30 H30C 109.5 . . ?
H30A C30 H30B 109.5 . . ?
H30A C30 H30C 109.5 . . ?
H30B C30 H30C 109.5 . . ?
C22 N8 Ho1 166.6(6) . . ?
N6 N5 Ho1 114.8(4) . . ?
C14 N5 Ho1 124.3(4) . . ?
C14 N5 N6 119.2(5) . . ?
N4 C13 C14 115.8(6) . . ?
N4 C13 C12 122.1(7) . . ?
C12 C13 C14 122.1(6) . . ?
C6 N2 N3 109.6(5) . . ?
C1 C2 H2 120.4 . . ?
C1 C2 C3 119.2(7) . . ?
C3 C2 H2 120.4 . . ?
C1 N1 H1A 118.7 . . ?
C1 N1 C5 122.6(7) . . ?
C5 N1 H1A 118.7 . . ?
C21 C20 H20 118.2 . . ?
N7 C20 C21 123.6(7) . . ?
N7 C20 H20 118.2 . . ?
C3 C4 H4 120.1 . . ?
C5 C4 H4 120.1 . . ?
C5 C4 C3 119.9(7) . . ?
C9 C10 H10 120.5 . . ?
C11 C10 C9 118.9(7) . . ?
C11 C10 H10 120.5 . . ?
H15A C15 H15B 109.5 . . ?
H15A C15 H15C 109.5 . . ?
H15B C15 H15C 109.5 . . ?
C14 C15 H15A 109.5 . . ?
C14 C15 H15B 109.5 . . ?
C14 C15 H15C 109.5 . . ?
C10 C11 H11 120.0 . . ?
C10 C11 C12 120.0(7) . . ?
C12 C11 H11 120.0 . . ?
C2 C3 C6 121.4(6) . . ?
C4 C3 C2 118.9(7) . . ?
C4 C3 C6 119.7(6) . . ?
C23 N9 Ho1 168.8(6) . 2_567 ?
N7 C19 C18 124.6(8) . . ?
N7 C19 H19 117.7 . . ?
C18 C19 H19 117.7 . . ?
C16 O2 Ho1 124.3(4) . . ?
N14 C29 H29A 109.5 . . ?
N14 C29 H29B 109.5 . . ?
N14 C29 H29C 109.5 . . ?
H29A C29 H29B 109.5 . . ?
H29A C29 H29C 109.5 . . ?
H29B C29 H29C 109.5 . . ?
N3 C7 C9 114.1(6) . . ?
N3 C7 C8 125.5(7) . . ?
C9 C7 C8 120.2(6) . . ?
C21 C17 C18 117.8(7) . . ?
C21 C17 C16 118.6(6) . . ?
C18 C17 C16 123.5(6) . . ?
N5 C14 C13 114.1(6) . . ?
N5 C14 C15 125.7(7) . . ?
C13 C14 C15 120.2(6) . . ?
N1 C5 C4 119.4(8) . . ?
N1 C5 H5 120.3 . . ?
C4 C5 H5 120.3 . . ?
C13 C12 H12 120.6 . . ?
C11 C12 C13 118.7(7) . . ?
C11 C12 H12 120.6 . . ?
C7 C8 H8A 109.5 . . ?
C7 C8 H8B 109.5 . . ?
C7 C8 H8C 109.5 . . ?
H8A C8 H8B 109.5 . . ?
H8A C8 H8C 109.5 . . ?
H8B C8 H8C 109.5 . . ?
O1 C6 N2 127.3(6) . . ?
O1 C6 C3 117.4(6) . . ?
N2 C6 C3 115.3(6) . . ?
N6 C16 C17 118.0(6) . . ?
O2 C16 N6 121.2(6) . . ?
O2 C16 C17 120.8(6) . . ?
N12 C26 Co1 179.4(8) . . ?
N10 C24 Co1 176.4(7) . . ?
O3 C28 N14 124.6(8) . . ?
O3 C28 H28 117.7 . . ?
N14 C28 H28 117.7 . . ?
H5A O5 H5B 104.7 . . ?
H6A O6 H6B 102.2 . . ?
H7A O7 H7B 116.8 . . ?

loop_
_geom_bond_atom_site_label_1
_geom_bond_atom_site_label_2
_geom_bond_distance
_geom_bond_site_symmetry_2
_geom_bond_publ_flag
Ho1 O3 2.348(4) . ?
Ho1 O4 2.344(5) . ?
Ho1 N4 2.555(6) . ?
Ho1 O1 2.350(4) . ?
Ho1 N3 2.542(5) . ?
Ho1 N8 2.439(6) . ?
Ho1 N5 2.622(5) . ?
Ho1 N9 2.479(6) 2_567 ?
Ho1 O2 2.439(4) . ?
Co1 C25 1.885(8) . ?
Co1 C22 1.887(7) . ?
Co1 C27 1.893(8) . ?
Co1 C23 1.887(7) . ?
Co1 C26 1.910(8) . ?
Co1 C24 1.905(8) . ?
O3 C28 1.247(9) . ?
O4 H4A 0.8833 . ?
O4 H4B 0.8600 . ?
N14 C30 1.471(10) . ?
N14 C29 1.455(11) . ?
N14 C28 1.305(9) . ?
N10 C24 1.133(10) . ?
C21 H21 0.9300 . ?
C21 C20 1.387(10) . ?
C21 C17 1.376(10) . ?
C25 N11 1.150(10) . ?
N12 C26 1.150(10) . ?
N4 C9 1.353(8) . ?
N4 C13 1.350(9) . ?
O1 C6 1.269(8) . ?
C22 N8 1.146(8) . ?
C1 H1 0.9300 . ?
C1 C2 1.374(10) . ?
C1 N1 1.321(10) . ?
C27 N13 1.147(10) . ?
C23 N9 1.149(8) . ?
N3 N2 1.391(7) . ?
N3 C7 1.293(9) . ?
N7 C20 1.334(10) . ?
N7 C19 1.326(11) . ?
C9 C10 1.388(10) . ?
C9 C7 1.477(10) . ?
N6 H6 0.8600 . ?
N6 N5 1.376(8) . ?
N6 C16 1.350(9) . ?
C18 H18 0.9300 . ?
C18 C19 1.379(11) . ?
C18 C17 1.393(10) . ?
C30 H30A 0.9600 . ?
C30 H30B 0.9600 . ?
C30 H30C 0.9600 . ?
N5 C14 1.279(8) . ?
C13 C14 1.482(10) . ?
C13 C12 1.387(10) . ?
N2 C6 1.312(9) . ?
C2 H2 0.9300 . ?
C2 C3 1.388(10) . ?
N1 H1A 0.8600 . ?
N1 C5 1.337(10) . ?
C20 H20 0.9300 . ?
C4 H4 0.9300 . ?
C4 C3 1.377(10) . ?
C4 C5 1.372(11) . ?
C10 H10 0.9300 . ?
C10 C11 1.370(11) . ?
C15 H15A 0.9600 . ?
C15 H15B 0.9600 . ?
C15 H15C 0.9600 . ?
C15 C14 1.486(10) . ?
C11 H11 0.9300 . ?
C11 C12 1.376(11) . ?
C3 C6 1.506(9) . ?
N9 Ho1 2.479(6) 2_567 ?
C19 H19 0.9300 . ?
O2 C16 1.235(8) . ?
C29 H29A 0.9600 . ?
C29 H29B 0.9600 . ?
C29 H29C 0.9600 . ?
C7 C8 1.486(10) . ?
C17 C16 1.491(9) . ?
C5 H5 0.9300 . ?
C12 H12 0.9300 . ?
C8 H8A 0.9600 . ?
C8 H8B 0.9600 . ?
C8 H8C 0.9600 . ?
C28 H28 0.9300 . ?
O5 H5A 0.8578 . ?
O5 H5B 0.8579 . ?
O6 H6A 0.8557 . ?
O6 H6B 0.8581 . ?
O7 H7A 0.8509 . ?
O7 H7B 0.8686 . ?

loop_
_geom_torsion_atom_site_label_1
_geom_torsion_atom_site_label_2
_geom_torsion_atom_site_label_3
_geom_torsion_atom_site_label_4
_geom_torsion
_geom_torsion_site_symmetry_1
_geom_torsion_site_symmetry_2
_geom_torsion_site_symmetry_3
_geom_torsion_site_symmetry_4
_geom_torsion_publ_flag
Ho1 O3 C28 N14 138.8(6) . . . . ?
Ho1 N4 C9 C10 -169.3(5) . . . . ?
Ho1 N4 C9 C7 14.6(8) . . . . ?
Ho1 N4 C13 C14 -14.1(8) . . . . ?
Ho1 N4 C13 C12 168.2(5) . . . . ?
Ho1 O1 C6 N2 -6.1(9) . . . . ?
Ho1 O1 C6 C3 171.4(4) . . . . ?
Ho1 N3 N2 C6 8.7(6) . . . . ?
Ho1 N3 C7 C9 -29.3(8) . . . . ?
Ho1 N3 C7 C8 147.0(7) . . . . ?
Ho1 N5 C14 C13 13.2(8) . . . . ?
Ho1 N5 C14 C15 -167.5(6) . . . . ?
Ho1 O2 C16 N6 13.2(9) . . . . ?
Ho1 O2 C16 C17 -166.9(4) . . . . ?
C21 C17 C16 N6 -174.3(6) . . . . ?
C21 C17 C16 O2 5.8(10) . . . . ?
N4 C9 C10 C11 -0.7(12) . . . . ?
N4 C9 C7 N3 9.0(9) . . . . ?
N4 C9 C7 C8 -167.6(7) . . . . ?
N4 C13 C14 N5 0.5(9) . . . . ?
N4 C13 C14 C15 -178.9(7) . . . . ?
N4 C13 C12 C11 2.2(12) . . . . ?
C1 C2 C3 C4 0.3(11) . . . . ?
C1 C2 C3 C6 178.0(7) . . . . ?
C1 N1 C5 C4 0.0(13) . . . . ?
N3 N2 C6 O1 -2.2(9) . . . . ?
N3 N2 C6 C3 -179.8(5) . . . . ?
C9 N4 C13 C14 172.8(6) . . . . ?
C9 N4 C13 C12 -4.9(10) . . . . ?
C9 C10 C11 C12 -2.1(13) . . . . ?
N6 N5 C14 C13 177.8(6) . . . . ?
N6 N5 C14 C15 -2.9(11) . . . . ?
C18 C17 C16 N6 6.9(10) . . . . ?
C18 C17 C16 O2 -173.0(7) . . . . ?
C30 N14 C28 O3 -178.6(7) . . . . ?
N5 N6 C16 O2 -1.0(9) . . . . ?
N5 N6 C16 C17 179.1(6) . . . . ?
C13 N4 C9 C10 4.1(10) . . . . ?
C13 N4 C9 C7 -172.0(6) . . . . ?
N2 N3 C7 C9 177.7(5) . . . . ?
N2 N3 C7 C8 -5.9(11) . . . . ?
C2 C1 N1 C5 1.1(13) . . . . ?
C2 C3 C6 O1 -157.1(7) . . . . ?
C2 C3 C6 N2 20.7(10) . . . . ?
N1 C1 C2 C3 -1.2(12) . . . . ?
C20 C21 C17 C18 0.5(11) . . . . ?
C20 C21 C17 C16 -178.4(7) . . . . ?
C20 N7 C19 C18 -1.9(14) . . . . ?
C4 C3 C6 O1 20.5(10) . . . . ?
C4 C3 C6 N2 -161.7(7) . . . . ?
C10 C9 C7 N3 -167.1(7) . . . . ?
C10 C9 C7 C8 16.3(11) . . . . ?
C10 C11 C12 C13 1.3(13) . . . . ?
C3 C4 C5 N1 -0.9(13) . . . . ?
C19 N7 C20 C21 2.1(13) . . . . ?
C19 C18 C17 C21 -0.3(12) . . . . ?
C19 C18 C17 C16 178.5(8) . . . . ?
C29 N14 C28 O3 -3.1(12) . . . . ?
C7 N3 N2 C6 162.4(6) . . . . ?
C7 C9 C10 C11 175.3(7) . . . . ?
C17 C21 C20 N7 -1.4(12) . . . . ?
C17 C18 C19 N7 1.1(15) . . . . ?
C14 C13 C12 C11 -175.3(7) . . . . ?
C5 C4 C3 C2 0.7(12) . . . . ?
C5 C4 C3 C6 -176.9(7) . . . . ?
C12 C13 C14 N5 178.2(7) . . . . ?
C12 C13 C14 C15 -1.2(11) . . . . ?
C16 N6 N5 Ho1 -9.7(7) . . . . ?
C16 N6 N5 C14 -175.7(6) . . . . ?
